data_4029764
loop_
_publ_author_name
'Munro, Thomas A.'
'Duncan, Katharine K.'
'Staples, Richard J.'
'Xu, Wei'
'Liu-Chen, Lee-Yuan'
'B\'eguin, C\'ecile'
'Carlezon, Jr, William A'
'Cohen, Bruce M.'

_publ_section_title
;
 8-epi-Salvinorin B: crystal structure and affinity at the kappa opioid
 receptor.
;
_journal_issue 1
_journal_name_full 'Beilstein journal of organic chemistry'
_journal_page_first 1
_journal_paper_doi 10.1186/1860-5397-3-1
_journal_volume 3
_journal_year 2007
_chemical_absolute_configuration syn
_chemical_compound_source 'Na2CO3/MeOH treatment of salvinorin A from Salvia divinorum leaves'
_chemical_formula_moiety 'C21 H26 O7'
_chemical_formula_sum 'C21 H26 O7'
_chemical_formula_weight 390.42
_chemical_melting_point 467
_chemical_name_common '8-epi-salvinorin B'
_chemical_name_systematic
;        
(2S,4aS,6aR,7R,9S,10aS,10bR)-methyl
2-(3-furanyl)-dodecahydro-9-hydroxy-6a,10b-dimethyl-4,10-dioxo-
2H-naphtho[2,1-c]pyran-7-carboxylate
;
_space_group_IT_number 4
_symmetry_cell_setting monoclinic
_symmetry_space_group_name_Hall 'P 2yb'
_symmetry_space_group_name_H-M 'P 1 21 1'
_atom_sites_solution_hydrogens geom
_atom_sites_solution_primary direct
_atom_sites_solution_secondary difmap
_audit_creation_method SHELXL-97
_audit_update_record
;
2006-09-18 # Formatted by publCIF
;
_cell_angle_alpha 90.00
_cell_angle_beta 93.496(3)
_cell_angle_gamma 90.00
_cell_formula_units_Z 4
_cell_length_a 10.5103(16)
_cell_length_b 7.5216(12)
_cell_length_c 24.079(4)
_cell_measurement_reflns_used 991
_cell_measurement_temperature 193(2)
_cell_measurement_theta_max 27.75
_cell_measurement_theta_min 2.16
_cell_volume 1900.0(5)
_computing_cell_refinement 'SMART (Bruker, 2001)'
_computing_data_collection 'ASTRO (Bruker, 1997)'
_computing_data_reduction 'SAINT (Bruker, 2001)'
_computing_molecular_graphics 'ORTEP-3 (Farrugia, 2005)'
_computing_publication_material 'XCIF (Sheldrick and Bruker, 1997)'
_computing_structure_refinement 'SHELXL-97 (Sheldrick, 1997)'
_computing_structure_solution 'SHELXS-97 (Sheldrick, 1990)'
_diffrn_ambient_temperature 193(2)
_diffrn_detector_area_resol_mean 836.6
_diffrn_measured_fraction_theta_full 0.996
_diffrn_measured_fraction_theta_max 0.996
_diffrn_measurement_device_type 'Bruker CCD'
_diffrn_measurement_method '\w, 0.3 deg'
_diffrn_radiation_monochromator graphite
_diffrn_radiation_source 'normal-focus sealed tube'
_diffrn_radiation_type MoK\a
_diffrn_radiation_wavelength 0.71073
_diffrn_reflns_av_R_equivalents 0.0407
_diffrn_reflns_av_sigmaI/netI 0.0485
_diffrn_reflns_limit_h_max 13
_diffrn_reflns_limit_h_min -13
_diffrn_reflns_limit_k_max 9
_diffrn_reflns_limit_k_min -7
_diffrn_reflns_limit_l_max 28
_diffrn_reflns_limit_l_min -31
_diffrn_reflns_number 13595
_diffrn_reflns_theta_full 27.88
_diffrn_reflns_theta_max 27.88
_diffrn_reflns_theta_min 0.85
_diffrn_standards_interval_count 0
_diffrn_standards_number 0
_exptl_absorpt_coefficient_mu 0.102
_exptl_absorpt_correction_type none
_exptl_crystal_colour colourless
_exptl_crystal_density_diffrn 1.365
_exptl_crystal_density_method 'not measured'
_exptl_crystal_description needle
_exptl_crystal_F_000 832
_exptl_crystal_recrystallization_method 'slow evaporation from EtOAc at rt in a fume hood'
_exptl_crystal_size_max 0.22
_exptl_crystal_size_mid 0.08
_exptl_crystal_size_min 0.08
_refine_diff_density_max 0.216
_refine_diff_density_min -0.274
_refine_diff_density_rms 0.047
_refine_ls_extinction_method none
_refine_ls_goodness_of_fit_ref 1.010
_refine_ls_hydrogen_treatment constr
_refine_ls_matrix_type full
_refine_ls_number_parameters 513
_refine_ls_number_reflns 7036
_refine_ls_number_restraints 1
_refine_ls_restrained_S_all 1.010
_refine_ls_R_factor_all 0.0481
_refine_ls_R_factor_gt 0.0427
_refine_ls_shift/su_max 0.001
_refine_ls_shift/su_mean 0.000
_refine_ls_structure_factor_coef Fsqd
_refine_ls_weighting_details 'calc w=1/[\s^2^(Fo^2^)+(0.0480P)^2^+0.0000P] where P=(Fo^2^+2Fc^2^)/3'
_refine_ls_weighting_scheme calc
_refine_ls_wR_factor_gt 0.0934
_refine_ls_wR_factor_ref 0.0962
_reflns_number_gt 6275
_reflns_number_total 7036
_reflns_threshold_expression >2sigma(I)
_cod_data_source_file 1860-5397-3-1-S2.cif
_cod_data_source_block 8esB
_cod_original_sg_symbol_Hall P2yb
_cod_original_sg_symbol_H-M P21
_cod_database_code 4029764
_cod_database_fobs_code 4029764

loop_
_symmetry_equiv_pos_as_xyz
'x, y, z'
'-x, y+1/2, -z'

loop_
_atom_site_label
_atom_site_type_symbol
_atom_site_fract_x
_atom_site_fract_y
_atom_site_fract_z
_atom_site_U_iso_or_equiv
_atom_site_adp_type
_atom_site_occupancy
_atom_site_symmetry_multiplicity
_atom_site_calc_flag
_atom_site_refinement_flags
O1A O 0.14699(13) 0.3765(2) 0.89444(6) 0.0403(4) Uani 1 1 d .
O2A O 0.16210(18) 0.4992(2) 0.99636(7) 0.0496(4) Uani 1 1 d .
H2A H 0.1171 0.5250 0.9675 0.074 Uiso 1 1 calc R
O12A O 0.54169(13) 0.1228(2) 0.79731(6) 0.0345(3) Uani 1 1 d .
O15A O 0.59181(18) 0.6098(3) 0.71796(8) 0.0702(6) Uani 1 1 d .
O17A O 0.60599(14) -0.0884(2) 0.85585(6) 0.0416(4) Uani 1 1 d .
O18A O 0.40681(15) -0.1841(3) 1.06730(7) 0.0615(6) Uani 1 1 d .
O21A O 0.20152(13) -0.1172(2) 1.07398(6) 0.0360(4) Uani 1 1 d .
C1A C 0.22272(17) 0.2963(3) 0.92538(8) 0.0274(4) Uani 1 1 d .
C2A C 0.2457(2) 0.3592(3) 0.98469(9) 0.0339(5) Uani 1 1 d .
H2A1 H 0.3350 0.4052 0.9894 0.041 Uiso 1 1 calc R
C3A C 0.2324(2) 0.2064(3) 1.02544(9) 0.0343(5) Uani 1 1 d .
H3A1 H 0.1419 0.1698 1.0254 0.041 Uiso 1 1 calc R
H3A2 H 0.2598 0.2463 1.0635 0.041 Uiso 1 1 calc R
C4A C 0.31367(19) 0.0484(3) 1.00935(8) 0.0290(4) Uani 1 1 d .
H4A H 0.4032 0.0929 1.0087 0.035 Uiso 1 1 calc R
C5A C 0.27607(17) -0.0224(3) 0.94940(8) 0.0255(4) Uani 1 1 d .
C6A C 0.36814(19) -0.1707(3) 0.93499(9) 0.0320(5) Uani 1 1 d .
H6A1 H 0.4563 -0.1320 0.9456 0.038 Uiso 1 1 calc R
H6A2 H 0.3503 -0.2771 0.9574 0.038 Uiso 1 1 calc R
C7A C 0.3597(2) -0.2220(3) 0.87357(9) 0.0374(5) Uani 1 1 d .
H7A1 H 0.2751 -0.2758 0.8641 0.045 Uiso 1 1 calc R
H7A2 H 0.4252 -0.3131 0.8672 0.045 Uiso 1 1 calc R
C8A C 0.37864(19) -0.0643(3) 0.83468(8) 0.0307(5) Uani 1 1 d .
H8A H 0.3510 -0.1072 0.7965 0.037 Uiso 1 1 calc R
C9A C 0.29170(18) 0.0978(3) 0.84588(8) 0.0268(4) Uani 1 1 d .
C10A C 0.29936(17) 0.1360(3) 0.90956(8) 0.0238(4) Uani 1 1 d .
H10A H 0.3901 0.1710 0.9185 0.029 Uiso 1 1 calc R
C11A C 0.34408(18) 0.2644(3) 0.81726(8) 0.0295(4) Uani 1 1 d .
H11A H 0.2718 0.3351 0.8008 0.035 Uiso 1 1 calc R
H11B H 0.3909 0.3391 0.8455 0.035 Uiso 1 1 calc R
C12A C 0.43250(19) 0.2162(3) 0.77203(8) 0.0312(5) Uani 1 1 d .
H12A H 0.3864 0.1367 0.7443 0.037 Uiso 1 1 calc R
C13A C 0.4786(2) 0.3767(3) 0.74307(8) 0.0349(5) Uani 1 1 d .
C14A C 0.4153(2) 0.4617(4) 0.69658(10) 0.0472(6) Uani 1 1 d .
H14A H 0.3368 0.4262 0.6783 0.057 Uiso 1 1 calc R
C15A C 0.4860(2) 0.6000(5) 0.68343(11) 0.0541(7) Uani 1 1 d .
H15A H 0.4650 0.6805 0.6539 0.065 Uiso 1 1 calc R
C16A C 0.5845(3) 0.4703(4) 0.75403(11) 0.0572(8) Uani 1 1 d .
H16A H 0.6469 0.4438 0.7831 0.069 Uiso 1 1 calc R
C17A C 0.5179(2) -0.0136(3) 0.83210(8) 0.0315(5) Uani 1 1 d .
C18A C 0.31472(19) -0.0978(3) 1.05280(8) 0.0349(5) Uani 1 1 d .
C19A C 0.13643(18) -0.0856(3) 0.94551(9) 0.0314(4) Uani 1 1 d .
H19A H 0.1213 -0.1605 0.9125 0.047 Uiso 1 1 calc R
H19B H 0.0797 0.0178 0.9427 0.047 Uiso 1 1 calc R
H19C H 0.1194 -0.1542 0.9788 0.047 Uiso 1 1 calc R
C20A C 0.15840(19) 0.0542(4) 0.81958(8) 0.0368(5) Uani 1 1 d .
H20A H 0.0965 0.1393 0.8328 0.055 Uiso 1 1 calc R
H20B H 0.1344 -0.0665 0.8302 0.055 Uiso 1 1 calc R
H20C H 0.1594 0.0618 0.7790 0.055 Uiso 1 1 calc R
C21A C 0.1902(2) -0.2584(4) 1.11413(9) 0.0418(6) Uani 1 1 d .
H21A H 0.1968 -0.3736 1.0955 0.063 Uiso 1 1 calc R
H21B H 0.1074 -0.2497 1.1306 0.063 Uiso 1 1 calc R
H21C H 0.2586 -0.2475 1.1434 0.063 Uiso 1 1 calc R
O1B O 0.63971(12) -0.2170(2) 0.56170(6) 0.0341(3) Uani 1 1 d .
O2B O 0.69623(15) -0.3231(2) 0.46280(6) 0.0390(4) Uani 1 1 d .
H2B H 0.6455 -0.3594 0.4859 0.058 Uiso 1 1 calc R
O12B O 0.96207(13) 0.0800(2) 0.70857(6) 0.0313(3) Uani 1 1 d .
O15B O 0.92593(17) -0.3705(3) 0.82481(7) 0.0571(5) Uani 1 1 d .
O17B O 1.03879(13) 0.2983(2) 0.66003(6) 0.0378(4) Uani 1 1 d .
O18B O 0.94326(15) 0.3755(3) 0.42962(8) 0.0681(7) Uani 1 1 d .
O21B O 0.75199(12) 0.2999(2) 0.39342(6) 0.0348(4) Uani 1 1 d .
C1B C 0.71922(16) -0.1243(3) 0.54115(8) 0.0245(4) Uani 1 1 d .
C2B C 0.76845(18) -0.1799(3) 0.48595(8) 0.0286(4) Uani 1 1 d .
H2B1 H 0.8584 -0.2215 0.4930 0.034 Uiso 1 1 calc R
C3B C 0.76881(19) -0.0261(3) 0.44487(8) 0.0300(4) Uani 1 1 d .
H3B1 H 0.6801 0.0041 0.4322 0.036 Uiso 1 1 calc R
H3B2 H 0.8147 -0.0619 0.4119 0.036 Uiso 1 1 calc R
C4B C 0.83346(17) 0.1364(3) 0.47200(8) 0.0278(4) Uani 1 1 d .
H4B H 0.9212 0.0978 0.4852 0.033 Uiso 1 1 calc R
C5B C 0.76680(17) 0.2002(3) 0.52478(8) 0.0252(4) Uani 1 1 d .
C6B C 0.84228(18) 0.3560(3) 0.55173(8) 0.0305(4) Uani 1 1 d .
H6B1 H 0.9339 0.3247 0.5547 0.037 Uiso 1 1 calc R
H6B2 H 0.8319 0.4615 0.5273 0.037 Uiso 1 1 calc R
C7B C 0.8004(2) 0.4039(3) 0.60941(8) 0.0344(5) Uani 1 1 d .
H7B1 H 0.8539 0.5030 0.6246 0.041 Uiso 1 1 calc R
H7B2 H 0.7110 0.4458 0.6060 0.041 Uiso 1 1 calc R
C8B C 0.81053(18) 0.2481(3) 0.64997(8) 0.0282(4) Uani 1 1 d .
H8B H 0.7644 0.2862 0.6831 0.034 Uiso 1 1 calc R
C9B C 0.74085(17) 0.0768(3) 0.62751(8) 0.0249(4) Uani 1 1 d .
C10B C 0.77762(16) 0.0421(3) 0.56691(7) 0.0225(4) Uani 1 1 d .
H10B H 0.8710 0.0156 0.5708 0.027 Uiso 1 1 calc R
C11B C 0.78948(18) -0.0851(3) 0.66289(7) 0.0270(4) Uani 1 1 d .
H11C H 0.7170 -0.1654 0.6689 0.032 Uiso 1 1 calc R
H11D H 0.8522 -0.1520 0.6421 0.032 Uiso 1 1 calc R
C12B C 0.85103(18) -0.0300(3) 0.71881(8) 0.0281(4) Uani 1 1 d .
H12B H 0.7890 0.0408 0.7396 0.034 Uiso 1 1 calc R
C13B C 0.89776(17) -0.1836(3) 0.75345(8) 0.0293(4) Uani 1 1 d .
C14B C 0.9803(2) -0.3245(3) 0.73833(9) 0.0404(6) Uani 1 1 d .
H14B H 1.0180 -0.3388 0.7038 0.049 Uiso 1 1 calc R
C15B C 0.9936(2) -0.4315(4) 0.78233(10) 0.0485(6) Uani 1 1 d .
H15B H 1.0438 -0.5366 0.7839 0.058 Uiso 1 1 calc R
C16B C 0.8684(2) -0.2187(4) 0.80584(9) 0.0419(6) Uani 1 1 d .
H16B H 0.8146 -0.1469 0.8268 0.050 Uiso 1 1 calc R
C17B C 0.94646(19) 0.2133(3) 0.67137(8) 0.0288(4) Uani 1 1 d .
C18B C 0.85020(18) 0.2835(4) 0.43019(8) 0.0334(5) Uani 1 1 d .
C19B C 0.62758(17) 0.2519(3) 0.50914(8) 0.0301(5) Uani 1 1 d .
H19D H 0.5931 0.3181 0.5399 0.045 Uiso 1 1 calc R
H19E H 0.5769 0.1441 0.5019 0.045 Uiso 1 1 calc R
H19F H 0.6241 0.3264 0.4757 0.045 Uiso 1 1 calc R
C20B C 0.59733(18) 0.1007(4) 0.63474(8) 0.0349(5) Uani 1 1 d .
H20D H 0.5703 0.2182 0.6210 0.052 Uiso 1 1 calc R
H20E H 0.5808 0.0906 0.6742 0.052 Uiso 1 1 calc R
H20F H 0.5495 0.0086 0.6136 0.052 Uiso 1 1 calc R
C21B C 0.7610(2) 0.4399(4) 0.35240(9) 0.0423(6) Uani 1 1 d .
H21D H 0.7711 0.5549 0.3713 0.063 Uiso 1 1 calc R
H21E H 0.6832 0.4415 0.3278 0.063 Uiso 1 1 calc R
H21F H 0.8348 0.4180 0.3304 0.063 Uiso 1 1 calc R

loop_
_atom_site_aniso_label
_atom_site_aniso_U_11
_atom_site_aniso_U_22
_atom_site_aniso_U_33
_atom_site_aniso_U_23
_atom_site_aniso_U_13
_atom_site_aniso_U_12
O1A 0.0425(8) 0.0371(10) 0.0415(8) 0.0083(8) 0.0030(7) 0.0155(8)
O2A 0.0731(12) 0.0283(9) 0.0490(10) -0.0026(8) 0.0180(9) 0.0122(9)
O12A 0.0307(7) 0.0356(9) 0.0377(8) 0.0002(7) 0.0067(6) 0.0019(7)
O15A 0.0606(11) 0.0753(16) 0.0740(13) 0.0383(13) -0.0018(10) -0.0205(12)
O17A 0.0358(8) 0.0370(10) 0.0526(9) 0.0046(8) 0.0058(7) 0.0090(8)
O18A 0.0381(8) 0.0840(16) 0.0631(11) 0.0420(12) 0.0077(8) 0.0197(10)
O21A 0.0357(7) 0.0375(9) 0.0355(8) 0.0115(7) 0.0071(6) 0.0050(7)
C1A 0.0266(9) 0.0221(10) 0.0340(10) 0.0057(9) 0.0051(8) -0.0029(9)
C2A 0.0413(11) 0.0240(11) 0.0369(11) -0.0014(9) 0.0061(9) 0.0007(10)
C3A 0.0448(12) 0.0292(12) 0.0293(10) 0.0001(9) 0.0045(9) 0.0006(10)
C4A 0.0275(9) 0.0291(11) 0.0303(10) 0.0042(9) 0.0006(8) 0.0000(9)
C5A 0.0237(9) 0.0233(10) 0.0296(10) 0.0042(8) 0.0015(7) -0.0006(8)
C6A 0.0325(10) 0.0224(11) 0.0414(11) 0.0078(9) 0.0043(9) 0.0039(9)
C7A 0.0419(11) 0.0211(11) 0.0499(13) -0.0038(10) 0.0080(10) 0.0014(10)
C8A 0.0364(11) 0.0254(11) 0.0304(10) -0.0061(9) 0.0029(8) -0.0019(9)
C9A 0.0264(9) 0.0267(11) 0.0272(9) -0.0004(9) 0.0004(7) 0.0005(9)
C10A 0.0214(8) 0.0211(10) 0.0287(9) 0.0012(8) -0.0006(7) -0.0012(8)
C11A 0.0309(10) 0.0289(12) 0.0286(10) 0.0046(9) 0.0019(8) 0.0016(9)
C12A 0.0338(10) 0.0337(12) 0.0261(10) -0.0006(9) 0.0004(8) -0.0021(10)
C13A 0.0379(11) 0.0402(13) 0.0272(10) 0.0018(10) 0.0083(8) 0.0028(11)
C14A 0.0470(13) 0.0553(17) 0.0393(13) 0.0080(12) 0.0011(10) 0.0026(13)
C15A 0.0552(15) 0.0589(19) 0.0486(14) 0.0230(14) 0.0064(12) 0.0041(15)
C16A 0.0537(15) 0.066(2) 0.0509(15) 0.0267(15) -0.0057(12) -0.0155(15)
C17A 0.0367(11) 0.0268(11) 0.0316(10) -0.0050(9) 0.0071(9) 0.0033(10)
C18A 0.0312(10) 0.0398(13) 0.0335(11) 0.0061(10) 0.0010(8) 0.0016(10)
C19A 0.0286(9) 0.0268(11) 0.0387(11) 0.0028(10) 0.0023(8) -0.0037(9)
C20A 0.0328(10) 0.0465(15) 0.0303(11) 0.0003(10) -0.0044(8) -0.0022(11)
C21A 0.0519(13) 0.0396(14) 0.0348(11) 0.0108(11) 0.0091(10) 0.0005(12)
O1B 0.0314(7) 0.0337(9) 0.0370(8) 0.0062(7) 0.0000(6) -0.0082(7)
O2B 0.0468(9) 0.0295(9) 0.0403(9) -0.0054(7) -0.0001(7) -0.0056(7)
O12B 0.0314(7) 0.0293(8) 0.0324(7) 0.0029(7) -0.0057(6) -0.0015(7)
O15B 0.0602(11) 0.0617(13) 0.0501(10) 0.0297(10) 0.0094(9) 0.0130(10)
O17B 0.0385(8) 0.0299(9) 0.0447(8) 0.0006(7) -0.0002(6) -0.0064(8)
O18B 0.0417(9) 0.0954(18) 0.0650(11) 0.0428(12) -0.0150(8) -0.0376(11)
O21B 0.0332(7) 0.0383(9) 0.0322(7) 0.0135(7) -0.0031(6) -0.0076(7)
C1B 0.0200(8) 0.0244(10) 0.0284(9) 0.0073(8) -0.0042(7) 0.0036(8)
C2B 0.0255(9) 0.0258(11) 0.0341(10) -0.0019(9) -0.0005(8) 0.0030(9)
C3B 0.0303(10) 0.0325(12) 0.0274(10) 0.0026(9) 0.0026(8) 0.0010(9)
C4B 0.0202(8) 0.0340(12) 0.0291(10) 0.0061(9) 0.0002(7) -0.0002(9)
C5B 0.0234(9) 0.0232(10) 0.0287(10) 0.0067(8) -0.0010(7) 0.0016(8)
C6B 0.0320(10) 0.0232(11) 0.0353(11) 0.0063(9) -0.0050(8) -0.0012(9)
C7B 0.0392(11) 0.0221(11) 0.0409(12) 0.0001(10) -0.0043(9) 0.0040(10)
C8B 0.0319(10) 0.0242(11) 0.0284(10) -0.0001(8) 0.0016(8) 0.0031(9)
C9B 0.0246(9) 0.0249(10) 0.0250(9) 0.0020(8) 0.0014(7) 0.0020(8)
C10B 0.0186(8) 0.0221(10) 0.0266(9) 0.0030(8) 0.0006(7) 0.0021(8)
C11B 0.0276(9) 0.0267(11) 0.0266(9) 0.0035(9) 0.0006(7) -0.0009(9)
C12B 0.0247(9) 0.0303(11) 0.0292(10) 0.0014(9) 0.0019(8) 0.0018(9)
C13B 0.0262(9) 0.0325(12) 0.0287(10) 0.0022(9) -0.0019(7) 0.0003(9)
C14B 0.0437(12) 0.0407(14) 0.0366(12) 0.0029(11) -0.0002(10) 0.0072(11)
C15B 0.0480(13) 0.0432(16) 0.0540(15) 0.0134(13) 0.0004(12) 0.0122(13)
C16B 0.0391(11) 0.0496(16) 0.0374(12) 0.0114(12) 0.0052(9) 0.0096(12)
C17B 0.0377(11) 0.0223(10) 0.0260(10) -0.0047(8) -0.0015(8) 0.0015(9)
C18B 0.0280(10) 0.0419(13) 0.0302(10) 0.0045(10) 0.0016(8) -0.0049(10)
C19B 0.0243(9) 0.0294(12) 0.0361(11) 0.0088(9) -0.0022(8) 0.0035(9)
C20B 0.0299(10) 0.0424(14) 0.0326(10) 0.0027(10) 0.0055(8) 0.0061(10)
C21B 0.0480(13) 0.0450(15) 0.0336(11) 0.0164(11) 0.0000(10) -0.0048(12)

loop_
_atom_type_symbol
_atom_type_description
_atom_type_scat_dispersion_real
_atom_type_scat_dispersion_imag
_atom_type_scat_source
C C 0.0033 0.0016 'International Tables Vol C Tables 4.2.6.8 and 6.1.1.4'
H H 0.0000 0.0000 'International Tables Vol C Tables 4.2.6.8 and 6.1.1.4'
O O 0.0106 0.0060 'International Tables Vol C Tables 4.2.6.8 and 6.1.1.4'

loop_
_geom_angle_atom_site_label_1
_geom_angle_atom_site_label_2
_geom_angle_atom_site_label_3
_geom_angle
C2A O2A H2A 109.5
C17A O12A C12A 117.08(16)
C15A O15A C16A 105.9(2)
C18A O21A C21A 116.67(17)
O1A C1A C2A 119.0(2)
O1A C1A C10A 125.43(18)
C2A C1A C10A 115.53(16)
O2A C2A C1A 110.87(18)
O2A C2A C3A 110.60(17)
C1A C2A C3A 110.94(18)
O2A C2A H2A1 108.1
C1A C2A H2A1 108.1
C3A C2A H2A1 108.1
C2A C3A C4A 110.42(16)
C2A C3A H3A1 109.6
C4A C3A H3A1 109.6
C2A C3A H3A2 109.6
C4A C3A H3A2 109.6
H3A1 C3A H3A2 108.1
C18A C4A C3A 111.70(17)
C18A C4A C5A 112.31(18)
C3A C4A C5A 112.64(16)
C18A C4A H4A 106.6
C3A C4A H4A 106.6
C5A C4A H4A 106.6
C6A C5A C19A 112.02(18)
C6A C5A C10A 107.01(15)
C19A C5A C10A 112.54(16)
C6A C5A C4A 109.23(16)
C19A C5A C4A 110.30(16)
C10A C5A C4A 105.47(16)
C7A C6A C5A 113.82(17)
C7A C6A H6A1 108.8
C5A C6A H6A1 108.8
C7A C6A H6A2 108.8
C5A C6A H6A2 108.8
H6A1 C6A H6A2 107.7
C6A C7A C8A 113.26(18)
C6A C7A H7A1 108.9
C8A C7A H7A1 108.9
C6A C7A H7A2 108.9
C8A C7A H7A2 108.9
H7A1 C7A H7A2 107.7
C17A C8A C7A 112.42(18)
C17A C8A C9A 112.82(18)
C7A C8A C9A 113.63(16)
C17A C8A H8A 105.7
C7A C8A H8A 105.7
C9A C8A H8A 105.7
C20A C9A C11A 109.24(17)
C20A C9A C8A 106.92(18)
C11A C9A C8A 109.19(15)
C20A C9A C10A 115.86(16)
C11A C9A C10A 106.89(16)
C8A C9A C10A 108.63(16)
C1A C10A C9A 113.52(16)
C1A C10A C5A 110.41(15)
C9A C10A C5A 117.66(17)
C1A C10A H10A 104.6
C9A C10A H10A 104.6
C5A C10A H10A 104.6
C12A C11A C9A 112.08(18)
C12A C11A H11A 109.2
C9A C11A H11A 109.2
C12A C11A H11B 109.2
C9A C11A H11B 109.2
H11A C11A H11B 107.9
O12A C12A C13A 108.53(16)
O12A C12A C11A 108.57(15)
C13A C12A C11A 111.91(19)
O12A C12A H12A 109.3
C13A C12A H12A 109.3
C11A C12A H12A 109.3
C16A C13A C14A 105.3(2)
C16A C13A C12A 128.9(2)
C14A C13A C12A 125.7(2)
C15A C14A C13A 107.4(2)
C15A C14A H14A 126.3
C13A C14A H14A 126.3
C14A C15A O15A 110.4(2)
C14A C15A H15A 124.8
O15A C15A H15A 124.8
C13A C16A O15A 111.0(2)
C13A C16A H16A 124.5
O15A C16A H16A 124.5
O17A C17A O12A 118.92(19)
O17A C17A C8A 125.6(2)
O12A C17A C8A 115.44(18)
O18A C18A O21A 123.6(2)
O18A C18A C4A 124.38(19)
O21A C18A C4A 111.99(18)
C5A C19A H19A 109.5
C5A C19A H19B 109.5
H19A C19A H19B 109.5
C5A C19A H19C 109.5
H19A C19A H19C 109.5
H19B C19A H19C 109.5
C9A C20A H20A 109.5
C9A C20A H20B 109.5
H20A C20A H20B 109.5
C9A C20A H20C 109.5
H20A C20A H20C 109.5
H20B C20A H20C 109.5
O21A C21A H21A 109.5
O21A C21A H21B 109.5
H21A C21A H21B 109.5
O21A C21A H21C 109.5
H21A C21A H21C 109.5
H21B C21A H21C 109.5
C2B O2B H2B 109.5
C17B O12B C12B 117.79(15)
C16B O15B C15B 105.84(18)
C18B O21B C21B 116.25(17)
O1B C1B C10B 125.45(18)
O1B C1B C2B 118.58(19)
C10B C1B C2B 115.95(16)
O2B C2B C1B 110.67(16)
O2B C2B C3B 110.22(15)
C1B C2B C3B 112.01(17)
O2B C2B H2B1 107.9
C1B C2B H2B1 107.9
C3B C2B H2B1 107.9
C2B C3B C4B 110.44(15)
C2B C3B H3B1 109.6
C4B C3B H3B1 109.6
C2B C3B H3B2 109.6
C4B C3B H3B2 109.6
H3B1 C3B H3B2 108.1
C18B C4B C3B 111.58(16)
C18B C4B C5B 113.09(18)
C3B C4B C5B 112.58(16)
C18B C4B H4B 106.3
C3B C4B H4B 106.3
C5B C4B H4B 106.3
C6B C5B C19B 111.69(17)
C6B C5B C10B 106.91(14)
C19B C5B C10B 112.44(15)
C6B C5B C4B 109.39(16)
C19B C5B C4B 110.20(15)
C10B C5B C4B 105.99(16)
C7B C6B C5B 113.24(17)
C7B C6B H6B1 108.9
C5B C6B H6B1 108.9
C7B C6B H6B2 108.9
C5B C6B H6B2 108.9
H6B1 C6B H6B2 107.7
C8B C7B C6B 112.89(18)
C8B C7B H7B1 109.0
C6B C7B H7B1 109.0
C8B C7B H7B2 109.0
C6B C7B H7B2 109.0
H7B1 C7B H7B2 107.8
C17B C8B C7B 112.25(17)
C17B C8B C9B 112.87(17)
C7B C8B C9B 113.51(15)
C17B C8B H8B 105.8
C7B C8B H8B 105.8
C9B C8B H8B 105.8
C20B C9B C10B 115.30(15)
C20B C9B C11B 108.73(16)
C10B C9B C11B 106.90(16)
C20B C9B C8B 107.83(17)
C10B C9B C8B 109.00(16)
C11B C9B C8B 108.94(14)
C1B C10B C9B 114.00(16)
C1B C10B C5B 110.62(14)
C9B C10B C5B 117.98(16)
C1B C10B H10B 104.2
C9B C10B H10B 104.2
C5B C10B H10B 104.2
C12B C11B C9B 112.39(17)
C12B C11B H11C 109.1
C9B C11B H11C 109.1
C12B C11B H11D 109.1
C9B C11B H11D 109.1
H11C C11B H11D 107.9
O12B C12B C13B 107.05(15)
O12B C12B C11B 107.85(15)
C13B C12B C11B 113.16(18)
O12B C12B H12B 109.6
C13B C12B H12B 109.6
C11B C12B H12B 109.6
C16B C13B C14B 105.7(2)
C16B C13B C12B 126.2(2)
C14B C13B C12B 128.02(18)
C15B C14B C13B 106.3(2)
C15B C14B H14B 126.8
C13B C14B H14B 126.8
C14B C15B O15B 111.1(2)
C14B C15B H15B 124.5
O15B C15B H15B 124.5
C13B C16B O15B 111.0(2)
C13B C16B H16B 124.5
O15B C16B H16B 124.5
O17B C17B O12B 118.50(18)
O17B C17B C8B 125.98(19)
O12B C17B C8B 115.43(18)
O18B C18B O21B 122.8(2)
O18B C18B C4B 123.89(18)
O21B C18B C4B 113.29(17)
C5B C19B H19D 109.5
C5B C19B H19E 109.5
H19D C19B H19E 109.5
C5B C19B H19F 109.5
H19D C19B H19F 109.5
H19E C19B H19F 109.5
C9B C20B H20D 109.5
C9B C20B H20E 109.5
H20D C20B H20E 109.5
C9B C20B H20F 109.5
H20D C20B H20F 109.5
H20E C20B H20F 109.5
O21B C21B H21D 109.5
O21B C21B H21E 109.5
H21D C21B H21E 109.5
O21B C21B H21F 109.5
H21D C21B H21F 109.5
H21E C21B H21F 109.5

loop_
_geom_bond_atom_site_label_1
_geom_bond_atom_site_label_2
_geom_bond_distance
O1A C1A 1.216(2)
O2A C2A 1.411(3)
O2A H2A 0.8400
O12A C17A 1.357(3)
O12A C12A 1.448(2)
O15A C15A 1.350(3)
O15A C16A 1.367(3)
O17A C17A 1.198(3)
O18A C18A 1.199(3)
O21A C18A 1.331(2)
O21A C21A 1.446(3)
C1A C2A 1.510(3)
C1A C10A 1.512(3)
C2A C3A 1.523(3)
C2A H2A1 1.0000
C3A C4A 1.527(3)
C3A H3A1 0.9900
C3A H3A2 0.9900
C4A C18A 1.518(3)
C4A C5A 1.566(3)
C4A H4A 1.0000
C5A C6A 1.530(3)
C5A C19A 1.540(3)
C5A C10A 1.559(3)
C6A C7A 1.526(3)
C6A H6A1 0.9900
C6A H6A2 0.9900
C7A C8A 1.532(3)
C7A H7A1 0.9900
C7A H7A2 0.9900
C8A C17A 1.518(3)
C8A C9A 1.557(3)
C8A H8A 1.0000
C9A C20A 1.537(3)
C9A C11A 1.547(3)
C9A C10A 1.557(3)
C10A H10A 1.0000
C11A C12A 1.518(3)
C11A H11A 0.9900
C11A H11B 0.9900
C12A C13A 1.490(3)
C12A H12A 1.0000
C13A C16A 1.330(3)
C13A C14A 1.419(3)
C14A C15A 1.327(4)
C14A H14A 0.9500
C15A H15A 0.9500
C16A H16A 0.9500
C19A H19A 0.9800
C19A H19B 0.9800
C19A H19C 0.9800
C20A H20A 0.9800
C20A H20B 0.9800
C20A H20C 0.9800
C21A H21A 0.9800
C21A H21B 0.9800
C21A H21C 0.9800
O1B C1B 1.216(2)
O2B C2B 1.412(3)
O2B H2B 0.8400
O12B C17B 1.348(3)
O12B C12B 1.463(2)
O15B C16B 1.358(3)
O15B C15B 1.361(3)
O17B C17B 1.207(2)
O18B C18B 1.199(3)
O21B C18B 1.324(2)
O21B C21B 1.451(3)
C1B C10B 1.510(3)
C1B C2B 1.515(3)
C2B C3B 1.522(3)
C2B H2B1 1.0000
C3B C4B 1.526(3)
C3B H3B1 0.9900
C3B H3B2 0.9900
C4B C18B 1.514(3)
C4B C5B 1.564(3)
C4B H4B 1.0000
C5B C6B 1.536(3)
C5B C19B 1.538(3)
C5B C10B 1.563(3)
C6B C7B 1.525(3)
C6B H6B1 0.9900
C6B H6B2 0.9900
C7B C8B 1.525(3)
C7B H7B1 0.9900
C7B H7B2 0.9900
C8B C17B 1.512(3)
C8B C9B 1.562(3)
C8B H8B 1.0000
C9B C20B 1.540(3)
C9B C10B 1.554(3)
C9B C11B 1.555(3)
C10B H10B 1.0000
C11B C12B 1.515(3)
C11B H11C 0.9900
C11B H11D 0.9900
C12B C13B 1.491(3)
C12B H12B 1.0000
C13B C16B 1.343(3)
C13B C14B 1.430(3)
C14B C15B 1.331(3)
C14B H14B 0.9500
C15B H15B 0.9500
C16B H16B 0.9500
C19B H19D 0.9800
C19B H19E 0.9800
C19B H19F 0.9800
C20B H20D 0.9800
C20B H20E 0.9800
C20B H20F 0.9800
C21B H21D 0.9800
C21B H21E 0.9800
C21B H21F 0.9800

loop_
_geom_hbond_atom_site_label_D
_geom_hbond_atom_site_label_H
_geom_hbond_atom_site_label_A
_geom_hbond_distance_DH
_geom_hbond_distance_HA
_geom_hbond_distance_DA
_geom_hbond_angle_DHA
O2A H2A O1A 0.84 2.12 2.618(2) 117.4
O2B H2B O1B 0.84 2.12 2.614(2) 117.4

loop_
_geom_torsion_atom_site_label_1
_geom_torsion_atom_site_label_2
_geom_torsion_atom_site_label_3
_geom_torsion_atom_site_label_4
_geom_torsion
O1A C1A C2A O2A 5.6(3)
C10A C1A C2A O2A -175.03(17)
O1A C1A C2A C3A 128.9(2)
C10A C1A C2A C3A -51.7(2)
O2A C2A C3A C4A 174.66(18)
C1A C2A C3A C4A 51.2(2)
C2A C3A C4A C18A 173.34(17)
C2A C3A C4A C5A -59.2(2)
C18A C4A C5A C6A -57.1(2)
C3A C4A C5A C6A 175.77(17)
C18A C4A C5A C19A 66.5(2)
C3A C4A C5A C19A -60.7(2)
C18A C4A C5A C10A -171.77(16)
C3A C4A C5A C10A 61.1(2)
C19A C5A C6A C7A 70.2(2)
C10A C5A C6A C7A -53.6(2)
C4A C5A C6A C7A -167.29(17)
C5A C6A C7A C8A 55.4(2)
C6A C7A C8A C17A 78.2(2)
C6A C7A C8A C9A -51.5(2)
C17A C8A C9A C20A 152.33(17)
C7A C8A C9A C20A -78.2(2)
C17A C8A C9A C11A 34.3(2)
C7A C8A C9A C11A 163.75(17)
C17A C8A C9A C10A -82.0(2)
C7A C8A C9A C10A 47.5(2)
O1A C1A C10A C9A 10.1(3)
C2A C1A C10A C9A -169.24(17)
O1A C1A C10A C5A -124.5(2)
C2A C1A C10A C5A 56.2(2)
C20A C9A C10A C1A -62.1(2)
C11A C9A C10A C1A 59.9(2)
C8A C9A C10A C1A 177.59(16)
C20A C9A C10A C5A 69.0(2)
C11A C9A C10A C5A -169.01(15)
C8A C9A C10A C5A -51.3(2)
C6A C5A C10A C1A -173.53(15)
C19A C5A C10A C1A 63.0(2)
C4A C5A C10A C1A -57.29(19)
C6A C5A C10A C9A 54.0(2)
C19A C5A C10A C9A -69.5(2)
C4A C5A C10A C9A 170.21(15)
C20A C9A C11A C12A -97.4(2)
C8A C9A C11A C12A 19.2(2)
C10A C9A C11A C12A 136.58(16)
C17A O12A C12A C13A 171.10(17)
C17A O12A C12A C11A 49.2(2)
C9A C11A C12A O12A -62.5(2)
C9A C11A C12A C13A 177.74(16)
O12A C12A C13A C16A -26.8(3)
C11A C12A C13A C16A 93.0(3)
O12A C12A C13A C14A 153.1(2)
C11A C12A C13A C14A -87.1(3)
C16A C13A C14A C15A -0.7(3)
C12A C13A C14A C15A 179.4(2)
C13A C14A C15A O15A 0.5(3)
C16A O15A C15A C14A -0.2(3)
C14A C13A C16A O15A 0.6(3)
C12A C13A C16A O15A -179.5(2)
C15A O15A C16A C13A -0.3(3)
C12A O12A C17A O17A -176.46(19)
C12A O12A C17A C8A 6.9(2)
C7A C8A C17A O17A 2.1(3)
C9A C8A C17A O17A 132.2(2)
C7A C8A C17A O12A 178.53(17)
C9A C8A C17A O12A -51.4(2)
C21A O21A C18A O18A -3.8(3)
C21A O21A C18A C4A 177.40(18)
C3A C4A C18A O18A -140.6(3)
C5A C4A C18A O18A 91.8(3)
C3A C4A C18A O21A 38.2(3)
C5A C4A C18A O21A -89.5(2)
O1B C1B C2B O2B 9.0(2)
C10B C1B C2B O2B -172.71(15)
O1B C1B C2B C3B 132.47(18)
C10B C1B C2B C3B -49.3(2)
O2B C2B C3B C4B 173.45(15)
C1B C2B C3B C4B 49.8(2)
C2B C3B C4B C18B 172.78(16)
C2B C3B C4B C5B -58.8(2)
C18B C4B C5B C6B -56.0(2)
C3B C4B C5B C6B 176.36(16)
C18B C4B C5B C19B 67.1(2)
C3B C4B C5B C19B -60.5(2)
C18B C4B C5B C10B -170.97(15)
C3B C4B C5B C10B 61.43(19)
C19B C5B C6B C7B 69.0(2)
C10B C5B C6B C7B -54.3(2)
C4B C5B C6B C7B -168.69(16)
C5B C6B C7B C8B 57.5(2)
C6B C7B C8B C17B 76.6(2)
C6B C7B C8B C9B -52.8(2)
C17B C8B C9B C20B 152.05(16)
C7B C8B C9B C20B -78.8(2)
C17B C8B C9B C10B -82.11(19)
C7B C8B C9B C10B 47.1(2)
C17B C8B C9B C11B 34.2(2)
C7B C8B C9B C11B 163.38(16)
O1B C1B C10B C9B 7.6(3)
C2B C1B C10B C9B -170.55(15)
O1B C1B C10B C5B -128.19(19)
C2B C1B C10B C5B 53.7(2)
C20B C9B C10B C1B -60.5(2)
C11B C9B C10B C1B 60.51(19)
C8B C9B C10B C1B 178.12(14)
C20B C9B C10B C5B 71.8(2)
C11B C9B C10B C5B -167.18(15)
C8B C9B C10B C5B -49.6(2)
C6B C5B C10B C1B -173.30(15)
C19B C5B C10B C1B 63.8(2)
C4B C5B C10B C1B -56.68(18)
C6B C5B C10B C9B 52.9(2)
C19B C5B C10B C9B -70.0(2)
C4B C5B C10B C9B 169.53(15)
C20B C9B C11B C12B -97.43(19)
C10B C9B C11B C12B 137.49(16)
C8B C9B C11B C12B 19.8(2)
C17B O12B C12B C13B 170.59(16)
C17B O12B C12B C11B 48.5(2)
C9B C11B C12B O12B -62.0(2)
C9B C11B C12B C13B 179.75(16)
O12B C12B C13B C16B 115.1(2)
C11B C12B C13B C16B -126.2(2)
O12B C12B C13B C14B -65.9(3)
C11B C12B C13B C14B 52.7(3)
C16B C13B C14B C15B 0.0(3)
C12B C13B C14B C15B -179.1(2)
C13B C14B C15B O15B 0.0(3)
C16B O15B C15B C14B 0.0(3)
C14B C13B C16B O15B 0.0(3)
C12B C13B C16B O15B 179.13(19)
C15B O15B C16B C13B 0.0(3)
C12B O12B C17B O17B -175.62(18)
C12B O12B C17B C8B 7.6(2)
C7B C8B C17B O17B 1.9(3)
C9B C8B C17B O17B 131.7(2)
C7B C8B C17B O12B 178.40(16)
C9B C8B C17B O12B -51.8(2)
C21B O21B C18B O18B -1.5(3)
C21B O21B C18B C4B 179.35(19)
C3B C4B C18B O18B -140.4(2)
C5B C4B C18B O18B 91.5(3)
C3B C4B C18B O21B 38.8(2)
C5B C4B C18B O21B -89.3(2)
